data_2022690
loop_
_publ_author_name
'Allen, Caleb J.'
'Olden, Alex M.'
'Yates, James L.'
'Wheeler, Kraig A.'
'Abbey, Eric R.'

_publ_section_title
;
 Synthesis, crystal structure and Hirshfeld analysis of
 triphenylphosphine--(4-bromophenyl)borane
;
_journal_coeditor_code ZO3028
_journal_issue 11
_journal_name_full 'Acta Crystallographica Section C'
_journal_page_first
;
;
_journal_paper_doi 10.1107/S2053229622010002
_journal_volume 78
_journal_year 2022
_chemical_formula_iupac 'C24 H21 B Br P'
_chemical_formula_moiety 'C24 H21 B Br P'
_chemical_formula_sum 'C24 H21 B Br P'
_chemical_formula_weight 431.10
_chemical_name_systematic
;
(4-Bromophenyl)(triphenylphosphanyl)borane
;
_space_group_crystal_system triclinic
_space_group_IT_number 2
_space_group_name_Hall '-P 1'
_space_group_name_H-M_alt 'P -1'
_atom_sites_solution_hydrogens mixed
_atom_sites_solution_primary direct
_audit_creation_method SHELXL-2018/3
_cell_angle_alpha 81.515(2)
_cell_angle_beta 74.038(2)
_cell_angle_gamma 67.798(2)
_cell_formula_units_Z 2
_cell_length_a 9.4920(6)
_cell_length_b 10.0234(7)
_cell_length_c 12.0606(8)
_cell_measurement_reflns_used 9941
_cell_measurement_temperature 100(2)
_cell_measurement_theta_max 72.10
_cell_measurement_theta_min 3.84
_cell_volume 1020.21(12)
_computing_cell_refinement
;
SAINT (Bruker, 2017)
;
_computing_data_collection
;
APEX3 (Bruker, 2018)
;
_computing_data_reduction
;
SAINT (Bruker, 2017)
;
_computing_molecular_graphics
;
XSEED (Barbour, 2001)
;
_computing_publication_material
;
XSEED (Barbour, 2001)
;
_computing_structure_refinement
;
SHELXL2018 (Sheldrick, 2015<i>a</i>)
;
_computing_structure_solution
;
SHELXT2018 (Sheldrick, 2015<i>b</i>)
;
_diffrn_ambient_temperature 100(2)
_diffrn_detector 'Bruker Photon II CPAD'
_diffrn_detector_area_resol_mean 7.9
_diffrn_measured_fraction_theta_full 0.996
_diffrn_measured_fraction_theta_max 0.991
_diffrn_measurement_device 'Kappa Four-Circle Diffractometer'
_diffrn_measurement_device_type 'Bruker D8 Venture'
_diffrn_measurement_method '\f and \w scans'
_diffrn_radiation_monochromator 'Double Bounce Multilayer Mirrors'
_diffrn_radiation_probe x-ray
_diffrn_radiation_type CuK\a
_diffrn_radiation_wavelength 1.54178
_diffrn_reflns_av_R_equivalents 0.0219
_diffrn_reflns_av_unetI/netI 0.0219
_diffrn_reflns_limit_h_max 11
_diffrn_reflns_limit_h_min -11
_diffrn_reflns_limit_k_max 7
_diffrn_reflns_limit_k_min -12
_diffrn_reflns_limit_l_max 14
_diffrn_reflns_limit_l_min -14
_diffrn_reflns_number 6803
_diffrn_reflns_theta_full 67.679
_diffrn_reflns_theta_max 72.306
_diffrn_reflns_theta_min 3.817
_diffrn_source 'Microsource IuS Incoatec 3.0'
_exptl_absorpt_coefficient_mu 3.508
_exptl_absorpt_correction_T_max 0.7535
_exptl_absorpt_correction_T_min 0.6440
_exptl_absorpt_correction_type multi-scan
_exptl_absorpt_process_details
;
(SADABS; Bruker, 2016)
;
_exptl_crystal_colour colourless
_exptl_crystal_density_diffrn 1.403
_exptl_crystal_description plate
_exptl_crystal_F_000 440
_exptl_crystal_size_max 0.238
_exptl_crystal_size_mid 0.207
_exptl_crystal_size_min 0.034
_refine_diff_density_max 0.410
_refine_diff_density_min -0.531
_refine_ls_extinction_method none
_refine_ls_goodness_of_fit_ref 1.049
_refine_ls_hydrogen_treatment mixed
_refine_ls_matrix_type full
_refine_ls_number_parameters 250
_refine_ls_number_reflns 3986
_refine_ls_number_restraints 0
_refine_ls_restrained_S_all 1.049
_refine_ls_R_factor_all 0.0257
_refine_ls_R_factor_gt 0.0252
_refine_ls_shift/su_max 0.001
_refine_ls_shift/su_mean 0.000
_refine_ls_structure_factor_coef Fsqd
_refine_ls_weighting_details 'w=1/[\s^2^(Fo^2^)+(0.0215P)^2^+0.9841P] where P=(Fo^2^+2Fc^2^)/3'
_refine_ls_weighting_scheme calc
_refine_ls_wR_factor_gt 0.0629
_refine_ls_wR_factor_ref 0.0632
_reflns_number_gt 3904
_reflns_number_total 3986
_reflns_threshold_expression 'I > 2\s(I)'
_cod_data_source_file zo3028sup1.cif
_cod_data_source_block I
_cod_database_code 2022690
_shelx_space_group_comment
;
The symmetry employed for this shelxl refinement is uniquely defined
by the following loop, which should always be used as a source of
symmetry information in preference to the above space-group names.
They are only intended as comments.
;

loop_
_space_group_symop_operation_xyz
'x, y, z'
'-x, -y, -z'

loop_
_atom_site_type_symbol
_atom_site_label
_atom_site_fract_x
_atom_site_fract_y
_atom_site_fract_z
_atom_site_U_iso_or_equiv
_atom_site_adp_type
_atom_site_calc_flag
_atom_site_occupancy
_atom_site_disorder_assembly
_atom_site_disorder_group
Br Br1 0.32328(2) 0.48490(2) 0.10590(2) 0.02829(7) Uani d 1 . .
P P1 0.33317(4) 0.25085(4) 0.71649(3) 0.01089(9) Uani d 1 . .
C C1 0.27423(18) 0.26888(16) 0.48269(13) 0.0138(3) Uani d 1 . .
C C2 0.14369(18) 0.34670(17) 0.43727(14) 0.0159(3) Uani d 1 . .
H H2 0.042212 0.357635 0.484672 0.019 Uiso calc 1 . .
C C3 0.15653(19) 0.40865(17) 0.32563(14) 0.0184(3) Uani d 1 . .
H H3 0.065679 0.459834 0.297054 0.022 Uiso calc 1 . .
C C4 0.3039(2) 0.39432(17) 0.25703(14) 0.0183(3) Uani d 1 . .
C C5 0.43797(19) 0.31845(17) 0.29691(14) 0.0185(3) Uani d 1 . .
H H5 0.538792 0.308835 0.248898 0.022 Uiso calc 1 . .
C C6 0.42157(18) 0.25669(17) 0.40878(14) 0.0170(3) Uani d 1 . .
H H6 0.513121 0.204428 0.436253 0.020 Uiso calc 1 . .
C C7 0.24868(17) 0.44382(16) 0.73670(13) 0.0130(3) Uani d 1 . .
C C8 0.26936(18) 0.53691(17) 0.63964(13) 0.0159(3) Uani d 1 . .
H H8 0.329205 0.498154 0.566921 0.019 Uiso calc 1 . .
C C9 0.20268(19) 0.68562(17) 0.64938(14) 0.0180(3) Uani d 1 . .
H H9 0.217521 0.748213 0.583525 0.022 Uiso calc 1 . .
C C10 0.11435(19) 0.74256(17) 0.75545(15) 0.0199(3) Uani d 1 . .
H H10 0.068703 0.844141 0.762101 0.024 Uiso calc 1 . .
C C11 0.09272(19) 0.65123(18) 0.85174(15) 0.0207(3) Uani d 1 . .
H H11 0.032144 0.690538 0.924145 0.025 Uiso calc 1 . .
C C12 0.15934(18) 0.50237(17) 0.84270(14) 0.0169(3) Uani d 1 . .
H H12 0.143978 0.440397 0.908890 0.020 Uiso calc 1 . .
C C13 0.54478(17) 0.20455(16) 0.67799(12) 0.0116(3) Uani d 1 . .
C C14 0.63650(18) 0.06484(16) 0.64157(13) 0.0140(3) Uani d 1 . .
H H14 0.587565 0.001074 0.633363 0.017 Uiso calc 1 . .
C C15 0.79873(18) 0.01938(16) 0.61745(13) 0.0149(3) Uani d 1 . .
H H15 0.860611 -0.075613 0.593161 0.018 Uiso calc 1 . .
C C16 0.87093(17) 0.11267(17) 0.62878(13) 0.0140(3) Uani d 1 . .
H H16 0.981988 0.081366 0.612318 0.017 Uiso calc 1 . .
C C17 0.78068(18) 0.25123(17) 0.66410(13) 0.0152(3) Uani d 1 . .
H H17 0.830186 0.314913 0.671449 0.018 Uiso calc 1 . .
C C18 0.61755(18) 0.29778(16) 0.68893(13) 0.0141(3) Uani d 1 . .
H H18 0.556163 0.392851 0.713263 0.017 Uiso calc 1 . .
C C19 0.29636(17) 0.15859(16) 0.85681(13) 0.0146(3) Uani d 1 . .
C C20 0.2256(2) 0.0560(2) 0.87270(15) 0.0240(4) Uani d 1 . .
H H20 0.190504 0.038696 0.811541 0.029 Uiso calc 1 . .
C C21 0.2063(2) -0.0213(2) 0.97838(17) 0.0290(4) Uani d 1 . .
H H21 0.160281 -0.092902 0.988478 0.035 Uiso calc 1 . .
C C22 0.2540(2) 0.0060(2) 1.06842(15) 0.0261(4) Uani d 1 . .
H H22 0.240089 -0.046403 1.140437 0.031 Uiso calc 1 . .
C C23 0.3218(2) 0.10963(19) 1.05379(14) 0.0228(4) Uani d 1 . .
H H23 0.352238 0.129765 1.116371 0.027 Uiso calc 1 . .
C C24 0.34567(18) 0.18436(17) 0.94789(14) 0.0174(3) Uani d 1 . .
H H24 0.395575 0.253059 0.937423 0.021 Uiso calc 1 . .
B B1 0.2510(2) 0.19065(19) 0.60936(16) 0.0159(3) Uani d 1 . .
H H1A 0.315(2) 0.071(2) 0.6110(17) 0.019 Uiso d 1 . .
H H1B 0.123(2) 0.219(2) 0.6589(17) 0.019 Uiso d 1 . .

loop_
_atom_site_aniso_label
_atom_site_aniso_U_11
_atom_site_aniso_U_22
_atom_site_aniso_U_33
_atom_site_aniso_U_12
_atom_site_aniso_U_13
_atom_site_aniso_U_23
Br1 0.04593(13) 0.03054(12) 0.01421(10) -0.02059(9) -0.00767(8) 0.00151(7)
P1 0.01051(17) 0.01121(17) 0.01213(18) -0.00479(13) -0.00335(13) -0.00028(13)
C1 0.0168(7) 0.0119(7) 0.0162(7) -0.0067(6) -0.0053(6) -0.0039(6)
C2 0.0155(7) 0.0151(7) 0.0194(8) -0.0066(6) -0.0048(6) -0.0037(6)
C3 0.0216(8) 0.0168(8) 0.0214(8) -0.0077(6) -0.0113(6) 0.0000(6)
C4 0.0295(9) 0.0163(7) 0.0140(7) -0.0120(7) -0.0069(6) -0.0014(6)
C5 0.0195(8) 0.0189(8) 0.0185(8) -0.0095(6) -0.0007(6) -0.0057(6)
C6 0.0157(7) 0.0160(7) 0.0204(8) -0.0049(6) -0.0061(6) -0.0034(6)
C7 0.0106(6) 0.0128(7) 0.0171(7) -0.0039(5) -0.0062(6) -0.0001(6)
C8 0.0159(7) 0.0184(8) 0.0147(7) -0.0066(6) -0.0050(6) -0.0004(6)
C9 0.0204(8) 0.0167(8) 0.0200(8) -0.0086(6) -0.0097(6) 0.0046(6)
C10 0.0188(8) 0.0130(7) 0.0268(9) -0.0014(6) -0.0096(7) -0.0011(6)
C11 0.0187(8) 0.0189(8) 0.0192(8) -0.0002(6) -0.0035(6) -0.0044(6)
C12 0.0154(7) 0.0168(8) 0.0162(8) -0.0032(6) -0.0050(6) 0.0014(6)
C13 0.0119(7) 0.0130(7) 0.0107(7) -0.0050(5) -0.0035(5) 0.0000(5)
C14 0.0162(7) 0.0127(7) 0.0155(7) -0.0068(6) -0.0048(6) -0.0011(6)
C15 0.0151(7) 0.0119(7) 0.0157(7) -0.0029(6) -0.0027(6) -0.0022(6)
C16 0.0117(7) 0.0169(7) 0.0128(7) -0.0051(6) -0.0025(5) 0.0006(6)
C17 0.0157(7) 0.0162(7) 0.0167(7) -0.0098(6) -0.0034(6) -0.0003(6)
C18 0.0144(7) 0.0116(7) 0.0163(7) -0.0045(6) -0.0034(6) -0.0020(6)
C19 0.0120(7) 0.0141(7) 0.0145(7) -0.0023(6) -0.0025(6) 0.0013(6)
C20 0.0267(9) 0.0271(9) 0.0227(9) -0.0158(7) -0.0071(7) 0.0046(7)
C21 0.0293(9) 0.0282(9) 0.0294(10) -0.0165(8) -0.0040(8) 0.0105(8)
C22 0.0224(8) 0.0249(9) 0.0185(8) -0.0016(7) 0.0002(7) 0.0082(7)
C23 0.0217(8) 0.0217(8) 0.0158(8) 0.0020(7) -0.0044(6) -0.0001(6)
C24 0.0162(7) 0.0149(7) 0.0171(8) -0.0010(6) -0.0041(6) -0.0010(6)
B1 0.0170(8) 0.0174(8) 0.0180(8) -0.0091(7) -0.0073(7) -0.0011(7)

loop_
_atom_type_symbol
_atom_type_description
_atom_type_scat_dispersion_real
_atom_type_scat_dispersion_imag
_atom_type_scat_source
C C 0.0181 0.0091 'International Tables Vol C Tables 4.2.6.8 and 6.1.1.4'
H H 0.0000 0.0000 'International Tables Vol C Tables 4.2.6.8 and 6.1.1.4'
B B 0.0090 0.0039 'International Tables Vol C Tables 4.2.6.8 and 6.1.1.4'
P P 0.2955 0.4335 'International Tables Vol C Tables 4.2.6.8 and 6.1.1.4'
Br Br -0.6763 1.2805 'International Tables Vol C Tables 4.2.6.8 and 6.1.1.4'

loop_
_geom_angle_atom_site_label_1
_geom_angle_atom_site_label_2
_geom_angle_atom_site_label_3
_geom_angle_site_symmetry_1
_geom_angle_site_symmetry_3
_geom_angle
_geom_angle_publ_flag
C19 P1 C7 . . 107.96(7) ?
C19 P1 C13 . . 103.51(7) ?
C7 P1 C13 . . 106.24(7) ?
C19 P1 B1 . . 110.16(8) ?
C7 P1 B1 . . 113.37(7) ?
C13 P1 B1 . . 114.93(7) ?
C2 C1 C6 . . 116.19(14) ?
C2 C1 B1 . . 119.85(14) ?
C6 C1 B1 . . 123.81(14) ?
C3 C2 C1 . . 122.68(15) ?
C3 C2 H2 . . 118.7 ?
C1 C2 H2 . . 118.7 ?
C4 C3 C2 . . 118.74(15) ?
C4 C3 H3 . . 120.6 ?
C2 C3 H3 . . 120.6 ?
C3 C4 C5 . . 121.38(15) ?
C3 C4 Br1 . . 119.30(13) ?
C5 C4 Br1 . . 119.30(13) ?
C4 C5 C6 . . 118.60(15) ?
C4 C5 H5 . . 120.7 ?
C6 C5 H5 . . 120.7 ?
C5 C6 C1 . . 122.40(15) ?
C5 C6 H6 . . 118.8 ?
C1 C6 H6 . . 118.8 ?
C12 C7 C8 . . 119.17(14) ?
C12 C7 P1 . . 122.87(12) ?
C8 C7 P1 . . 117.90(12) ?
C9 C8 C7 . . 120.32(14) ?
C9 C8 H8 . . 119.8 ?
C7 C8 H8 . . 119.8 ?
C10 C9 C8 . . 119.95(15) ?
C10 C9 H9 . . 120.0 ?
C8 C9 H9 . . 120.0 ?
C11 C10 C9 . . 120.08(15) ?
C11 C10 H10 . . 120.0 ?
C9 C10 H10 . . 120.0 ?
C10 C11 C12 . . 120.29(15) ?
C10 C11 H11 . . 119.9 ?
C12 C11 H11 . . 119.9 ?
C11 C12 C7 . . 120.19(15) ?
C11 C12 H12 . . 119.9 ?
C7 C12 H12 . . 119.9 ?
C18 C13 C14 . . 119.56(13) ?
C18 C13 P1 . . 123.29(11) ?
C14 C13 P1 . . 117.06(11) ?
C15 C14 C13 . . 120.13(14) ?
C15 C14 H14 . . 119.9 ?
C13 C14 H14 . . 119.9 ?
C14 C15 C16 . . 120.13(14) ?
C14 C15 H15 . . 119.9 ?
C16 C15 H15 . . 119.9 ?
C17 C16 C15 . . 119.93(14) ?
C17 C16 H16 . . 120.0 ?
C15 C16 H16 . . 120.0 ?
C16 C17 C18 . . 120.38(14) ?
C16 C17 H17 . . 119.8 ?
C18 C17 H17 . . 119.8 ?
C13 C18 C17 . . 119.86(14) ?
C13 C18 H18 . . 120.1 ?
C17 C18 H18 . . 120.1 ?
C20 C19 C24 . . 119.39(15) ?
C20 C19 P1 . . 120.06(12) ?
C24 C19 P1 . . 120.46(12) ?
C19 C20 C21 . . 120.05(17) ?
C19 C20 H20 . . 120.0 ?
C21 C20 H20 . . 120.0 ?
C22 C21 C20 . . 120.14(17) ?
C22 C21 H21 . . 119.9 ?
C20 C21 H21 . . 119.9 ?
C21 C22 C23 . . 120.07(16) ?
C21 C22 H22 . . 120.0 ?
C23 C22 H22 . . 120.0 ?
C22 C23 C24 . . 120.23(17) ?
C22 C23 H23 . . 119.9 ?
C24 C23 H23 . . 119.9 ?
C23 C24 C19 . . 120.08(16) ?
C23 C24 H24 . . 120.0 ?
C19 C24 H24 . . 120.0 ?
C1 B1 P1 . . 114.22(11) ?
C1 B1 H1A . . 114.2(10) ?
P1 B1 H1A . . 102.0(10) ?
C1 B1 H1B . . 113.8(10) ?
P1 B1 H1B . . 100.0(10) ?
H1A B1 H1B . . 111.2(14) ?

loop_
_geom_bond_atom_site_label_1
_geom_bond_atom_site_label_2
_geom_bond_site_symmetry_2
_geom_bond_distance
_geom_bond_publ_flag
Br1 C4 . 1.9062(16) ?
P1 C19 . 1.8161(16) ?
P1 C7 . 1.8175(15) ?
P1 C13 . 1.8198(15) ?
P1 B1 . 1.9444(18) ?
C1 C2 . 1.400(2) ?
C1 C6 . 1.408(2) ?
C1 B1 . 1.609(2) ?
C2 C3 . 1.391(2) ?
C2 H2 . 0.9500 ?
C3 C4 . 1.382(2) ?
C3 H3 . 0.9500 ?
C4 C5 . 1.388(2) ?
C5 C6 . 1.392(2) ?
C5 H5 . 0.9500 ?
C6 H6 . 0.9500 ?
C7 C12 . 1.395(2) ?
C7 C8 . 1.403(2) ?
C8 C9 . 1.391(2) ?
C8 H8 . 0.9500 ?
C9 C10 . 1.389(2) ?
C9 H9 . 0.9500 ?
C10 C11 . 1.388(2) ?
C10 H10 . 0.9500 ?
C11 C12 . 1.391(2) ?
C11 H11 . 0.9500 ?
C12 H12 . 0.9500 ?
C13 C18 . 1.394(2) ?
C13 C14 . 1.401(2) ?
C14 C15 . 1.388(2) ?
C14 H14 . 0.9500 ?
C15 C16 . 1.391(2) ?
C15 H15 . 0.9500 ?
C16 C17 . 1.385(2) ?
C16 H16 . 0.9500 ?
C17 C18 . 1.395(2) ?
C17 H17 . 0.9500 ?
C18 H18 . 0.9500 ?
C19 C20 . 1.392(2) ?
C19 C24 . 1.397(2) ?
C20 C21 . 1.395(2) ?
C20 H20 . 0.9500 ?
C21 C22 . 1.382(3) ?
C21 H21 . 0.9500 ?
C22 C23 . 1.383(3) ?
C22 H22 . 0.9500 ?
C23 C24 . 1.389(2) ?
C23 H23 . 0.9500 ?
C24 H24 . 0.9500 ?
B1 H1A . 1.12(2) ?
B1 H1B . 1.14(2) ?

loop_
_geom_hbond_atom_site_label_D
_geom_hbond_atom_site_label_H
_geom_hbond_atom_site_label_A
_geom_hbond_site_symmetry_A
_geom_hbond_distance_DH
_geom_hbond_distance_HA
_geom_hbond_distance_DA
_geom_hbond_angle_DHA
_geom_hbond_publ_flag
C14 H14 Cg1 2_656 0.95 3.096 3.786 130.8 yes
C15 H15 Cg1 2_656 0.95 3.305 3.890 121.8 yes
C17 H17 Cg1 2_666 0.95 3.284 3.947 128.6 yes
C18 H18 Cg1 2_666 0.95 3.486 4.047 120.1 yes

loop_
_geom_torsion_atom_site_label_1
_geom_torsion_atom_site_label_2
_geom_torsion_atom_site_label_3
_geom_torsion_atom_site_label_4
_geom_torsion_site_symmetry_1
_geom_torsion_site_symmetry_2
_geom_torsion_site_symmetry_3
_geom_torsion_site_symmetry_4
_geom_torsion
_geom_torsion_publ_flag
C6 C1 C2 C3 . . . . 0.3(2) ?
B1 C1 C2 C3 . . . . -175.62(14) ?
C1 C2 C3 C4 . . . . -0.8(2) ?
C2 C3 C4 C5 . . . . 0.8(2) ?
C2 C3 C4 Br1 . . . . -177.57(11) ?
C3 C4 C5 C6 . . . . -0.3(2) ?
Br1 C4 C5 C6 . . . . 178.03(11) ?
C4 C5 C6 C1 . . . . -0.2(2) ?
C2 C1 C6 C5 . . . . 0.2(2) ?
B1 C1 C6 C5 . . . . 175.92(14) ?
C19 P1 C7 C12 . . . . -5.66(15) ?
C13 P1 C7 C12 . . . . -116.17(13) ?
B1 P1 C7 C12 . . . . 116.67(13) ?
C19 P1 C7 C8 . . . . 177.19(11) ?
C13 P1 C7 C8 . . . . 66.69(13) ?
B1 P1 C7 C8 . . . . -60.48(14) ?
C12 C7 C8 C9 . . . . 0.5(2) ?
P1 C7 C8 C9 . . . . 177.80(12) ?
C7 C8 C9 C10 . . . . -0.4(2) ?
C8 C9 C10 C11 . . . . 0.1(2) ?
C9 C10 C11 C12 . . . . 0.1(2) ?
C10 C11 C12 C7 . . . . 0.1(2) ?
C8 C7 C12 C11 . . . . -0.4(2) ?
P1 C7 C12 C11 . . . . -177.52(12) ?
C19 P1 C13 C18 . . . . -101.16(13) ?
C7 P1 C13 C18 . . . . 12.44(15) ?
B1 P1 C13 C18 . . . . 138.67(13) ?
C19 P1 C13 C14 . . . . 75.38(13) ?
C7 P1 C13 C14 . . . . -171.02(11) ?
B1 P1 C13 C14 . . . . -44.80(14) ?
C18 C13 C14 C15 . . . . 0.5(2) ?
P1 C13 C14 C15 . . . . -176.17(12) ?
C13 C14 C15 C16 . . . . -0.3(2) ?
C14 C15 C16 C17 . . . . -0.1(2) ?
C15 C16 C17 C18 . . . . 0.3(2) ?
C14 C13 C18 C17 . . . . -0.3(2) ?
P1 C13 C18 C17 . . . . 176.18(12) ?
C16 C17 C18 C13 . . . . -0.1(2) ?
C7 P1 C19 C20 . . . . 127.27(13) ?
C13 P1 C19 C20 . . . . -120.37(14) ?
B1 P1 C19 C20 . . . . 2.99(16) ?
C7 P1 C19 C24 . . . . -55.97(14) ?
C13 P1 C19 C24 . . . . 56.38(14) ?
B1 P1 C19 C24 . . . . 179.75(12) ?
C24 C19 C20 C21 . . . . -0.8(3) ?
P1 C19 C20 C21 . . . . 175.98(14) ?
C19 C20 C21 C22 . . . . 1.5(3) ?
C20 C21 C22 C23 . . . . -0.4(3) ?
C21 C22 C23 C24 . . . . -1.5(3) ?
C22 C23 C24 C19 . . . . 2.2(2) ?
C20 C19 C24 C23 . . . . -1.0(2) ?
P1 C19 C24 C23 . . . . -177.78(12) ?
C2 C1 B1 P1 . . . . -122.51(13) ?
C6 C1 B1 P1 . . . . 61.93(18) ?

_cod_database_fobs_code 2022690
